data_7707043
loop_
_publ_author_name
'Mao, Yumei'
'Dong, Xuehua'
'Deng, Yuandan'
'Li, Jing'
'Huang, Ling'
'Zeng, Hongmei'
'Zou, Guohong'
'Lin, Zhien'

_publ_section_title
;
 Amino acid-templated zinc phosphites: low-dimensional structures,
 fluorescence, and nonlinear optical properties.
;
_journal_issue 16
_journal_name_full 'Dalton transactions (Cambridge, England : 2003)'
_journal_page_first 5442
_journal_page_last 5445
_journal_paper_doi 10.1039/d1dt00939g
_journal_volume 50
_journal_year 2021
_chemical_absolute_configuration ad
_chemical_formula_moiety 'C3 H8 N O5 P Zn'
_chemical_formula_sum 'C3 H8 N O5 P Zn'
_chemical_formula_weight 234.44
_space_group_crystal_system tetragonal
_space_group_IT_number 79
_space_group_name_Hall 'I 4'
_space_group_name_H-M_alt 'I 4'
_atom_sites_solution_hydrogens mixed
_atom_sites_solution_primary dual
_audit_creation_date 2021-02-28
_audit_creation_method
;
Olex2 1.2
(compiled 2018.05.29 svn.r3508 for OlexSys, GUI svn.r5506)
;
_audit_update_record
;
2021-03-02 deposited with the CCDC.	2021-03-30 downloaded from the CCDC.
;
_cell_angle_alpha 90
_cell_angle_beta 90
_cell_angle_gamma 90
_cell_formula_units_Z 8
_cell_length_a 18.4078(2)
_cell_length_b 18.4078(2)
_cell_length_c 5.29562(10)
_cell_measurement_reflns_used 1780
_cell_measurement_temperature 296.4(2)
_cell_measurement_theta_max 71.2810
_cell_measurement_theta_min 4.7920
_cell_volume 1794.41(4)
_computing_cell_refinement 'CrysAlisPro 1.171.39.46e (Rigaku OD, 2018)'
_computing_data_collection 'CrysAlisPro 1.171.39.46e (Rigaku OD, 2018)'
_computing_data_reduction 'CrysAlisPro 1.171.39.46e (Rigaku OD, 2018)'
_computing_molecular_graphics 'Olex2 (Dolomanov et al., 2009)'
_computing_publication_material 'Olex2 (Dolomanov et al., 2009)'
_computing_structure_refinement 'ShelXL (Sheldrick, 2015)'
_computing_structure_solution 'ShelXT (Sheldrick, 2015)'
_diffrn_ambient_environment air
_diffrn_ambient_temperature 296.4(2)
_diffrn_detector 'CCD plate'
_diffrn_detector_area_resol_mean 15.9595
_diffrn_detector_type EosS2
_diffrn_measured_fraction_theta_full 0.999
_diffrn_measured_fraction_theta_max 0.999
_diffrn_measurement_details
;
List of Runs (angles in degrees, time in seconds):

  # Type    Start    End  Width  t~exp~   \w     \q     \k     \f   Frames
#--------------------------------------------------------------------------
  1  \w    -90.00  -2.00   1.00    6.25    --  -36.54 125.00  60.00   88
  2  \w   -106.00 -18.00   1.00    6.25    --  -36.54 -38.00-120.00   88
  3  \w     36.00 128.00   1.00   17.50    --  106.21 -30.00 -90.00   92
  4  \w     36.00 113.00   1.00   17.50    --  106.21-111.00 -30.00   77
  5  \w     89.00 175.00   1.00   17.50    --  106.21  45.00  90.00   86
  6  \w    100.00 176.00   1.00   17.50    --  106.21 111.00  30.00   76
  7  \w   -104.00 -63.00   1.00    6.25    --  -36.54 -57.00 150.00   41
  8  \w   -106.00 -18.00   1.00    6.25    --  -36.54 -38.00  30.00   88
;
_diffrn_measurement_device 'four-circle diffractometer'
_diffrn_measurement_device_type 'New Gemini, Dual, Cu at home/near, EosS2'
_diffrn_measurement_method '\w scans'
_diffrn_orient_matrix_type 'CrysAlisPro convention (1999,Acta A55,543-557)'
_diffrn_orient_matrix_UB_11 0.0241815000
_diffrn_orient_matrix_UB_12 -0.0797677000
_diffrn_orient_matrix_UB_13 -0.0252037000
_diffrn_orient_matrix_UB_21 0.0800743000
_diffrn_orient_matrix_UB_22 0.0242425000
_diffrn_orient_matrix_UB_23 0.0014858000
_diffrn_orient_matrix_UB_31 0.0017503000
_diffrn_orient_matrix_UB_32 -0.0070340000
_diffrn_orient_matrix_UB_33 0.2899910000
_diffrn_radiation_monochromator graphite
_diffrn_radiation_probe x-ray
_diffrn_radiation_type CuK\a
_diffrn_radiation_wavelength 1.54184
_diffrn_reflns_av_R_equivalents 0.0354
_diffrn_reflns_av_unetI/netI 0.0442
_diffrn_reflns_Laue_measured_fraction_full 0.999
_diffrn_reflns_Laue_measured_fraction_max 0.999
_diffrn_reflns_limit_h_max 18
_diffrn_reflns_limit_h_min -21
_diffrn_reflns_limit_k_max 14
_diffrn_reflns_limit_k_min -21
_diffrn_reflns_limit_l_max 6
_diffrn_reflns_limit_l_min -4
_diffrn_reflns_number 2645
_diffrn_reflns_point_group_measured_fraction_full 0.761
_diffrn_reflns_point_group_measured_fraction_max 0.760
_diffrn_reflns_theta_full 67.031
_diffrn_reflns_theta_max 67.031
_diffrn_reflns_theta_min 4.805
_diffrn_source 'fine-focus sealed X-ray tube'
_diffrn_source_type 'Enhance (Cu) X-ray Source'
_exptl_absorpt_coefficient_mu 5.411
_exptl_absorpt_correction_T_max 1.00000
_exptl_absorpt_correction_T_min 0.48302
_exptl_absorpt_correction_type multi-scan
_exptl_absorpt_process_details
;
CrysAlisPro 1.171.39.46e (Rigaku Oxford Diffraction, 2018)
Empirical absorption correction using spherical harmonics,
 implemented in SCALE3 ABSPACK scaling algorithm.
;
_exptl_crystal_colour 'clear light colourless'
_exptl_crystal_colour_lustre clear
_exptl_crystal_colour_modifier light
_exptl_crystal_colour_primary colourless
_exptl_crystal_density_diffrn 1.736
_exptl_crystal_description needle
_exptl_crystal_F_000 944
_exptl_crystal_size_max 0.42
_exptl_crystal_size_mid 0.12
_exptl_crystal_size_min 0.1
_refine_diff_density_max 0.981
_refine_diff_density_min -0.679
_refine_diff_density_rms 0.166
_refine_ls_abs_structure_details
;
 Flack x determined using 290 quotients [(I+)-(I-)]/[(I+)+(I-)]
 (Parsons, Flack and Wagner, Acta Cryst. B69 (2013) 249-259).
;
_refine_ls_abs_structure_Flack 0.04(6)
_refine_ls_extinction_method none
_refine_ls_goodness_of_fit_ref 1.100
_refine_ls_hydrogen_treatment constr
_refine_ls_matrix_type full
_refine_ls_number_parameters 101
_refine_ls_number_reflns 1214
_refine_ls_number_restraints 7
_refine_ls_restrained_S_all 1.110
_refine_ls_R_factor_all 0.0612
_refine_ls_R_factor_gt 0.0593
_refine_ls_shift/su_max 0.000
_refine_ls_shift/su_mean 0.000
_refine_ls_structure_factor_coef Fsqd
_refine_ls_weighting_details 'w=1/[\s^2^(Fo^2^)+(0.1294P)^2^+0.7643P] where P=(Fo^2^+2Fc^2^)/3'
_refine_ls_weighting_scheme calc
_refine_ls_wR_factor_gt 0.1670
_refine_ls_wR_factor_ref 0.1714
_reflns_Friedel_coverage 0.361
_reflns_Friedel_fraction_full 0.459
_reflns_Friedel_fraction_max 0.457
_reflns_number_gt 1156
_reflns_number_total 1214
_reflns_threshold_expression 'I > 2\s(I)'
_cod_data_source_file d1dt00939g2.cif
_cod_data_source_block 1_CCDC1
_cod_depositor_comments 'Adding full bibliography for 7707042--7707044.cif.'
_cod_original_cell_volume 1794.41(5)
_cod_database_code 7707043
_shelx_shelxl_version_number 2014/7
_shelx_space_group_comment
;
The symmetry employed for this shelxl refinement is uniquely defined
by the following loop, which should always be used as a source of
symmetry information in preference to the above space-group names.
They are only intended as comments.
;
_shelx_estimated_absorpt_t_max 0.614
_shelx_estimated_absorpt_t_min 0.210
_reflns_odcompleteness_completeness 99.89
_reflns_odcompleteness_iscentric 1
_reflns_odcompleteness_theta 66.97
_olex2_refinement_description
;
1. Fixed Uiso
 At 1.2 times of:
  All C(H) groups, All N(H,H,H) groups, All P(H) groups
 At 1.5 times of:
  All C(H,H,H) groups
2. Uiso/Uaniso restraints and constraints
Uanis(C3) \\sim Ueq: with sigma of 0.01 and sigma for terminal atoms of 0.02
3.a Riding coordinates:
 P1(H1), C3(H3A,H3B,H3C)
3.b Ternary CH refined with riding coordinates:
 C2(H2)
3.c Idealised Me refined as rotating group:
 N1(H1A,H1B,H1C)
;
_olex2_submission_special_instructions 'No special instructions were received'
_oxdiff_exptl_absorpt_empirical_details
;
Empirical correction (ABSPACK) includes:
- Absorption correction using spherical harmonics
- Frame scaling
- Detector area scaling
;
_oxdiff_exptl_absorpt_empirical_full_max 1.863
_oxdiff_exptl_absorpt_empirical_full_min 0.724

loop_
_space_group_symop_operation_xyz
'x, y, z'
'-y, x, z'
'-x, -y, z'
'y, -x, z'
'x+1/2, y+1/2, z+1/2'
'-y+1/2, x+1/2, z+1/2'
'-x+1/2, -y+1/2, z+1/2'
'y+1/2, -x+1/2, z+1/2'

loop_
_atom_site_label
_atom_site_type_symbol
_atom_site_fract_x
_atom_site_fract_y
_atom_site_fract_z
_atom_site_U_iso_or_equiv
_atom_site_adp_type
_atom_site_occupancy
_atom_site_site_symmetry_order
_atom_site_calc_flag
_atom_site_refinement_flags_posn
_atom_site_refinement_flags_adp
_atom_site_refinement_flags_occupancy
_atom_site_disorder_assembly
_atom_site_disorder_group
Zn1 Zn 0.67375(5) 0.07316(5) 0.2448(3) 0.0228(4) Uani 1 1 d . . . . .
P1 P 0.63364(10) -0.01607(9) 0.7346(6) 0.0237(5) Uani 1 1 d . . . . .
H1 H 0.5665 0.0018 0.7328 0.028 Uiso 1 1 d R . . . .
O1 O 0.6580(4) -0.0104(3) 0.4643(13) 0.0303(14) Uani 1 1 d . . . . .
O2 O 0.6705(4) 0.0382(4) 0.9015(14) 0.0399(17) Uani 1 1 d . . . . .
O3 O 0.6409(3) -0.0939(3) 0.8215(14) 0.0346(16) Uani 1 1 d . . . . .
O4 O 0.7636(4) 0.1191(4) 0.3511(17) 0.0448(18) Uani 1 1 d . . . . .
O5 O 0.7707(4) 0.1939(4) 0.0255(15) 0.0443(19) Uani 1 1 d . . . . .
N1 N 0.8594(4) 0.2839(4) 0.263(2) 0.0296(16) Uani 1 1 d . . . . .
H1A H 0.8664 0.2839 0.0969 0.036 Uiso 1 1 calc GR . . . .
H1B H 0.8964 0.3063 0.3386 0.036 Uiso 1 1 calc GR . . . .
H1C H 0.8183 0.3070 0.2993 0.036 Uiso 1 1 calc GR . . . .
C1 C 0.7902(4) 0.1723(4) 0.224(3) 0.031(2) Uani 1 1 d . . . . .
C2 C 0.8549(5) 0.2079(5) 0.355(2) 0.034(2) Uani 1 1 d . . . . .
H2 H 0.8476 0.2075 0.5381 0.041 Uiso 1 1 calc R . . . .
C3 C 0.9261(6) 0.1673(7) 0.288(6) 0.092(6) Uani 1 1 d . U . . .
H3A H 0.9450 0.1817 0.1264 0.138 Uiso 1 1 d R . . . .
H3B H 0.9171 0.1159 0.2872 0.138 Uiso 1 1 d R . . . .
H3C H 0.9608 0.1787 0.4170 0.138 Uiso 1 1 d R . . . .

loop_
_atom_site_aniso_label
_atom_site_aniso_U_11
_atom_site_aniso_U_22
_atom_site_aniso_U_33
_atom_site_aniso_U_23
_atom_site_aniso_U_13
_atom_site_aniso_U_12
Zn1 0.0271(6) 0.0191(5) 0.0222(7) 0.0002(6) -0.0021(6) -0.0011(3)
P1 0.0248(9) 0.0259(9) 0.0205(11) -0.0005(12) 0.0030(12) -0.0013(7)
O1 0.045(4) 0.022(3) 0.025(4) 0.007(3) 0.002(3) 0.000(2)
O2 0.062(5) 0.042(4) 0.016(4) -0.002(3) 0.001(3) -0.016(3)
O3 0.035(3) 0.032(3) 0.037(4) 0.009(3) -0.008(3) -0.013(2)
O4 0.043(4) 0.038(3) 0.054(5) 0.010(4) -0.013(4) -0.022(3)
O5 0.043(4) 0.049(4) 0.041(5) 0.005(4) -0.015(4) -0.012(3)
N1 0.026(3) 0.034(3) 0.029(4) 0.005(4) -0.002(4) -0.009(2)
C1 0.026(4) 0.032(4) 0.036(6) -0.008(5) -0.005(5) -0.001(3)
C2 0.032(4) 0.029(4) 0.042(6) 0.004(4) -0.011(4) -0.011(3)
C3 0.042(6) 0.055(6) 0.179(19) -0.004(11) -0.018(10) -0.013(5)

loop_
_atom_type_symbol
_atom_type_description
_atom_type_scat_dispersion_real
_atom_type_scat_dispersion_imag
_atom_type_scat_source
C C 0.0181 0.0091 'International Tables Vol C Tables 4.2.6.8 and 6.1.1.4'
H H 0.0000 0.0000 'International Tables Vol C Tables 4.2.6.8 and 6.1.1.4'
N N 0.0311 0.0180 'International Tables Vol C Tables 4.2.6.8 and 6.1.1.4'
O O 0.0492 0.0322 'International Tables Vol C Tables 4.2.6.8 and 6.1.1.4'
P P 0.2955 0.4335 'International Tables Vol C Tables 4.2.6.8 and 6.1.1.4'
Zn Zn -1.5491 0.6778 'International Tables Vol C Tables 4.2.6.8 and 6.1.1.4'

loop_
_geom_angle_atom_site_label_1
_geom_angle_atom_site_label_2
_geom_angle_atom_site_label_3
_geom_angle
_geom_angle_site_symmetry_1
_geom_angle_site_symmetry_3
_geom_angle_publ_flag
O1 Zn1 O3 105.4(3) . 6_544 ?
O2 Zn1 O1 107.1(3) 1_554 . ?
O2 Zn1 O3 112.5(3) 1_554 6_544 ?
O2 Zn1 O4 116.4(4) 1_554 . ?
O4 Zn1 O1 107.3(3) . . ?
O4 Zn1 O3 107.4(3) . 6_544 ?
O1 P1 O3 109.3(4) . . ?
O2 P1 O1 112.4(4) . . ?
O2 P1 O3 114.4(4) . . ?
P1 O1 Zn1 131.9(4) . . ?
P1 O2 Zn1 142.5(5) . 1_556 ?
P1 O3 Zn1 126.0(4) . 8 ?
C1 O4 Zn1 120.3(7) . . ?
O4 C1 C2 112.7(11) . . ?
O5 C1 O4 127.5(9) . . ?
O5 C1 C2 119.9(9) . . ?
N1 C2 C1 107.4(8) . . ?
N1 C2 C3 109.5(10) . . ?
C1 C2 C3 110.4(11) . . ?

loop_
_geom_bond_atom_site_label_1
_geom_bond_atom_site_label_2
_geom_bond_distance
_geom_bond_site_symmetry_2
_geom_bond_publ_flag
Zn1 O1 1.949(6) . ?
Zn1 O2 1.929(8) 1_554 ?
Zn1 O3 1.970(6) 6_544 ?
Zn1 O4 1.941(6) . ?
P1 O1 1.503(7) . ?
P1 O2 1.496(8) . ?
P1 O3 1.511(7) . ?
O2 Zn1 1.929(8) 1_556 ?
O3 Zn1 1.970(6) 8 ?
O4 C1 1.286(13) . ?
O5 C1 1.179(16) . ?
N1 C2 1.482(11) . ?
C1 C2 1.526(13) . ?
C2 C3 1.550(18) . ?

loop_
_geom_hbond_atom_site_label_D
_geom_hbond_atom_site_label_H
_geom_hbond_atom_site_label_A
_geom_hbond_distance_DH
_geom_hbond_distance_HA
_geom_hbond_distance_DA
_geom_hbond_angle_DHA
_geom_hbond_site_symmetry_A
N1 H1A O3 0.89 2.14 2.850(12) 136.5 4_664
N1 H1B O1 0.89 1.96 2.833(10) 168.4 4_665
N1 H1C O5 0.89 2.03 2.798(11) 144.1 7_655
